data_9011063
loop_
_publ_author_name
'McDonald, W. S.'
'Cruickshank, D. W. J.'

_publ_section_title
;
 A refinement of the structure of S3O9
;
_journal_name_full 'Acta Crystallographica'
_journal_page_first 48
_journal_page_last 51
_journal_paper_doi 10.1107/S0365110X6700009X
_journal_volume 22
_journal_year 1967
_chemical_formula_structural S3O9
_chemical_formula_sum 'O3 S'
_space_group_IT_number 33
_symmetry_space_group_name_Hall 'P -2bc 2a'
_symmetry_space_group_name_H-M 'P 21 n b'
_cell_angle_alpha 90
_cell_angle_beta 90
_cell_angle_gamma 90
_cell_length_a 5.191
_cell_length_b 10.82
_cell_length_c 12.384
_cell_formula_units_Z 12
_cell_volume 695.567
_database_code_amcsd 0009304
_exptl_crystal_density_diffrn 2.294
_cod_original_formula_sum 'S O3'
_cod_database_code 9011063
_amcsd_formula_title S3O9

loop_
_space_group_symop_operation_xyz
x,y,z
x,1/2+y,1/2-z
1/2+x,1/2-y,1/2+z
1/2+x,-y,-z

loop_
_atom_site_aniso_label
_atom_site_aniso_U_11
_atom_site_aniso_U_22
_atom_site_aniso_U_33
_atom_site_aniso_U_12
_atom_site_aniso_U_13
_atom_site_aniso_U_23
S1 0.03900 0.04100 0.03400 0.00350 -0.00400 0.00150
S2 0.04900 0.04000 0.02100 0.00050 -0.00300 0.00350
S3 0.02900 0.05600 0.02800 0.00250 -0.00550 -0.00850
O1 0.07100 0.03600 0.06000 -0.00300 0.00500 0.00900
O2 0.05400 0.07300 0.05500 0.01200 -0.00200 -0.00800
O3 0.06200 0.02500 0.02800 0.00050 -0.00130 -0.00150
O4 0.07500 0.10400 0.03200 -0.01800 -0.01400 0.00150
O5 0.04100 0.06500 0.05200 -0.00300 0.00400 0.01250
O6 0.01800 0.05800 0.03300 0.00450 -0.01350 0.00750
O7 0.03200 0.05600 0.04900 -0.00220 -0.00350 -0.00850
O8 0.04700 0.05400 0.05600 -0.00750 -0.00300 -0.00500
O9 0.05900 0.04200 0.02600 -0.00700 0.00650 -0.00800

loop_
_atom_site_label
_atom_site_fract_x
_atom_site_fract_y
_atom_site_fract_z
S1 0.20900 0.13040 0.08190
S2 0.04070 0.30550 -0.07310
S3 0.00000 0.35900 0.14870
O1 0.12610 0.00740 0.10290
O2 0.45370 0.17540 0.08350
O3 0.07060 0.16230 -0.03210
O4 -0.14690 0.29400 -0.15850
O5 0.27370 0.36480 -0.08170
O6 -0.11380 0.36080 0.02700
O7 0.23270 0.41650 0.14830
O8 -0.20690 0.38890 0.21740
O9 0.02540 0.21120 0.16190

loop_
_cod_related_entry_id
_cod_related_entry_database
_cod_related_entry_code
1 ChemSpider 30654012
2 AMCSD 0009304
